data_7210550
loop_
_publ_author_name
'Bo, Qi-Bing'
'Zhang, Zhen-Wei'
'Miao, Jin-Ling'
'Wang, Da-Qi'
'Sun, Guo-Xin'

_publ_section_title
;
 Novel metal--organic frameworks (MOFs) based on heterometallic nodes and
 5-methylisophthalate linkers
;
_journal_issue 6
_journal_name_full CrystEngComm
_journal_page_first 1765
_journal_paper_doi 10.1039/c0ce00811g
_journal_volume 13
_journal_year 2011
_chemical_formula_sum 'C27 H27 Na2 O16.5 Zn2'
_chemical_formula_weight 792.21
_chemical_name_systematic
;
?
;
_space_group_IT_number 62
_symmetry_cell_setting orthorhombic
_symmetry_space_group_name_Hall '-P 2ac 2n'
_symmetry_space_group_name_H-M 'P n m a'
_atom_sites_solution_hydrogens geom
_atom_sites_solution_primary direct
_atom_sites_solution_secondary difmap
_audit_creation_method SHELXL-97
_cell_angle_alpha 90.00
_cell_angle_beta 90.00
_cell_angle_gamma 90.00
_cell_formula_units_Z 4
_cell_length_a 7.1319(14)
_cell_length_b 24.327(5)
_cell_length_c 18.849(4)
_cell_measurement_temperature 298(2)
_cell_volume 3270.3(12)
_computing_structure_refinement 'SHELXL-97 (Sheldrick, 1997)'
_computing_structure_solution 'SHELXS-97 (Sheldrick, 1990)'
_diffrn_ambient_temperature 298(2)
_diffrn_measured_fraction_theta_full 0.991
_diffrn_measured_fraction_theta_max 0.991
_diffrn_radiation_monochromator graphite
_diffrn_radiation_source 'fine-focus sealed tube'
_diffrn_radiation_type MoK\a
_diffrn_radiation_wavelength 0.71073
_diffrn_reflns_av_R_equivalents 0.0737
_diffrn_reflns_av_sigmaI/netI 0.0566
_diffrn_reflns_limit_h_max 8
_diffrn_reflns_limit_h_min -8
_diffrn_reflns_limit_k_max 28
_diffrn_reflns_limit_k_min -18
_diffrn_reflns_limit_l_max 22
_diffrn_reflns_limit_l_min -22
_diffrn_reflns_number 14924
_diffrn_reflns_theta_full 25.02
_diffrn_reflns_theta_max 25.02
_diffrn_reflns_theta_min 2.73
_exptl_absorpt_coefficient_mu 1.568
_exptl_absorpt_correction_T_max 0.9118
_exptl_absorpt_correction_T_min 0.8718
_exptl_absorpt_correction_type multi-scan
_exptl_crystal_density_diffrn 1.609
_exptl_crystal_density_method 'not measured'
_exptl_crystal_F_000 1612
_exptl_crystal_size_max 0.09
_exptl_crystal_size_mid 0.08
_exptl_crystal_size_min 0.06
_refine_diff_density_max 0.896
_refine_diff_density_min -0.992
_refine_diff_density_rms 0.132
_refine_ls_extinction_method none
_refine_ls_goodness_of_fit_ref 1.047
_refine_ls_hydrogen_treatment constr
_refine_ls_matrix_type full
_refine_ls_number_parameters 250
_refine_ls_number_reflns 2942
_refine_ls_number_restraints 0
_refine_ls_restrained_S_all 1.047
_refine_ls_R_factor_all 0.1030
_refine_ls_R_factor_gt 0.0651
_refine_ls_shift/su_max 0.001
_refine_ls_shift/su_mean 0.000
_refine_ls_structure_factor_coef Fsqd
_refine_ls_weighting_details 'calc w=1/[\s^2^(Fo^2^)+(0.1034P)^2^+11.9626P] where P=(Fo^2^+2Fc^2^)/3'
_refine_ls_weighting_scheme calc
_refine_ls_wR_factor_gt 0.1675
_refine_ls_wR_factor_ref 0.1974
_reflns_number_gt 1958
_reflns_number_total 2942
_reflns_threshold_expression >2sigma(I)
_cod_data_source_file c0ce00811g.txt
_cod_data_source_block 1
_cod_depositor_comments
;
The following automatic conversions were performed:

'_symmetry_cell_setting' value 'Orthorhombic' changed to
'orthorhombic' according to the built-in table from CIF Core
dictionary named 'cif_core.dic' version 2.4.1 from 2010-06-29.

Automatic conversion script
Id: cif_fix_values 1891 2012-01-12 08:04:46Z andrius 
;
_cod_original_cell_volume 3270.3(11)
_cod_original_sg_symbol_H-M Pnma
_cod_original_formula_sum 'C27 H27 Na2 O16.50 Zn2'
_cod_database_code 7210550

loop_
_symmetry_equiv_pos_as_xyz
'x, y, z'
'-x+1/2, -y, z+1/2'
'-x, y+1/2, -z'
'x+1/2, -y+1/2, -z+1/2'
'-x, -y, -z'
'x-1/2, y, -z-1/2'
'x, -y-1/2, z'
'-x-1/2, y-1/2, z-1/2'

loop_
_atom_site_label
_atom_site_type_symbol
_atom_site_fract_x
_atom_site_fract_y
_atom_site_fract_z
_atom_site_U_iso_or_equiv
_atom_site_adp_type
_atom_site_occupancy
_atom_site_symmetry_multiplicity
_atom_site_calc_flag
_atom_site_refinement_flags
_atom_site_disorder_assembly
_atom_site_disorder_group
Zn1 Zn 0.15675(11) 0.41734(3) 1.03783(4) 0.0292(3) Uani 1 1 d . . .
Na1 Na 0.5000 0.5000 1.0000 0.0330(9) Uani 1 2 d S . .
Na2 Na 0.5623(10) 0.7073(2) 0.7420(3) 0.0500(16) Uani 0.50 1 d P . .
O1 O 0.2802(10) 0.5699(2) 0.6773(3) 0.0556(16) Uani 1 1 d . . .
O2 O 0.2473(7) 0.51555(18) 0.5848(2) 0.0328(11) Uani 1 1 d . . .
O3 O 0.2479(7) 0.4893(2) 0.9207(2) 0.0415(12) Uani 1 1 d . . .
O4 O 0.1006(8) 0.4097(2) 0.9352(3) 0.0439(13) Uani 1 1 d . . .
O5 O -0.1058(7) 0.4088(2) 1.0760(3) 0.0475(14) Uani 1 1 d . . .
H5B H -0.1232 0.4430 1.0829 0.057 Uiso 1 1 d R . .
H5A H -0.2012 0.3963 1.0544 0.057 Uiso 1 1 d R . .
O6 O 0.3021(6) 0.34871(19) 1.0475(3) 0.0369(12) Uani 1 1 d . . .
O7 O 0.5455(8) 0.3975(2) 1.0068(3) 0.0420(13) Uani 1 1 d . . .
O8 O 0.353(4) 0.7500 0.8090(14) 0.118(9) Uani 0.50 2 d SP . .
O9 O 0.312(3) 0.7053(7) 0.6752(9) 0.106(6) Uani 0.50 1 d P . .
O10 O 0.456(4) 0.6330(8) 0.7787(15) 0.060(10) Uani 0.30(2) 1 d P A 1
O10' O 0.577(6) 0.6287(11) 0.728(2) 0.059(16) Uani 0.20(2) 1 d P A 2
C1 C 0.1909(9) 0.4844(3) 0.7727(3) 0.0290(15) Uani 1 1 d . . .
H1 H 0.2339 0.5174 0.7916 0.035 Uiso 1 1 calc R . .
C2 C 0.2392(10) 0.5244(3) 0.6518(3) 0.0321(16) Uani 1 1 d . . .
C3 C 0.1786(9) 0.4777(3) 0.6990(3) 0.0281(15) Uani 1 1 d . . .
C4 C 0.1192(9) 0.4274(3) 0.6719(3) 0.0276(15) Uani 1 1 d . . .
H4 H 0.1174 0.4222 0.6231 0.033 Uiso 1 1 calc R . .
C5 C -0.0024(12) 0.3307(3) 0.6859(4) 0.0447(19) Uani 1 1 d . . .
H5C H 0.0448 0.3264 0.6385 0.067 Uiso 1 1 calc R . .
H5D H -0.1370 0.3298 0.6851 0.067 Uiso 1 1 calc R . .
H5E H 0.0435 0.3013 0.7152 0.067 Uiso 1 1 calc R . .
C6 C 0.0629(10) 0.3853(3) 0.7158(4) 0.0312(15) Uani 1 1 d . . .
C7 C 0.0710(10) 0.3936(3) 0.7891(3) 0.0312(15) Uani 1 1 d . . .
H7 H 0.0297 0.3660 0.8195 0.037 Uiso 1 1 calc R . .
C8 C 0.1391(9) 0.4421(3) 0.8172(3) 0.0289(15) Uani 1 1 d . . .
C9 C 0.1630(10) 0.4483(3) 0.8970(3) 0.0335(16) Uani 1 1 d . . .
C10 C 0.4700(9) 0.3530(3) 1.0223(3) 0.0285(15) Uani 1 1 d . . .
C11 C 0.4848(15) 0.2500 1.0242(5) 0.032(2) Uani 1 2 d S . .
H11 H 0.3674 0.2500 1.0457 0.039 Uiso 1 2 calc SR . .
C12 C 0.5714(10) 0.2999(3) 1.0084(3) 0.0286(15) Uani 1 1 d . . .
C13 C 0.7491(10) 0.2988(3) 0.9767(3) 0.0306(15) Uani 1 1 d . . .
H13 H 0.8091 0.3318 0.9665 0.037 Uiso 1 1 calc R . .
C14 C 0.8369(15) 0.2500 0.9602(5) 0.037(2) Uani 1 2 d S . .
C15 C 1.0258(16) 0.2500 0.9232(7) 0.052(3) Uani 1 2 d S . .
H15A H 1.0113 0.2637 0.8757 0.078 Uiso 0.50 1 calc PR . .
H15B H 1.0742 0.2132 0.9217 0.078 Uiso 0.50 1 calc PR . .
H15C H 1.1113 0.2731 0.9488 0.078 Uiso 0.50 1 calc PR . .

loop_
_atom_site_aniso_label
_atom_site_aniso_U_11
_atom_site_aniso_U_22
_atom_site_aniso_U_33
_atom_site_aniso_U_23
_atom_site_aniso_U_13
_atom_site_aniso_U_12
Zn1 0.0352(5) 0.0302(5) 0.0223(4) -0.0015(3) 0.0022(3) -0.0016(3)
Na1 0.034(2) 0.040(2) 0.0259(19) 0.0023(16) 0.0004(16) -0.0071(17)
Na2 0.088(5) 0.036(3) 0.026(3) -0.003(3) -0.011(3) 0.001(3)
O1 0.093(5) 0.036(3) 0.038(3) 0.001(2) -0.001(3) -0.014(3)
O2 0.037(3) 0.041(3) 0.020(2) 0.006(2) 0.000(2) -0.005(2)
O3 0.052(3) 0.049(3) 0.024(3) -0.004(2) -0.006(2) -0.002(3)
O4 0.062(3) 0.051(3) 0.019(2) 0.008(2) 0.005(2) -0.006(3)
O5 0.030(3) 0.064(4) 0.048(3) -0.015(3) 0.004(2) -0.010(2)
O6 0.032(3) 0.035(3) 0.044(3) -0.004(2) 0.004(2) 0.003(2)
O7 0.057(4) 0.029(3) 0.040(3) -0.002(2) 0.007(3) -0.003(2)
O8 0.14(2) 0.113(19) 0.10(2) 0.000 -0.014(17) 0.000
O9 0.140(16) 0.093(11) 0.085(11) -0.014(9) -0.020(11) 0.003(11)
O10 0.068(18) 0.041(11) 0.070(19) 0.000(11) -0.042(16) 0.000(10)
O10' 0.07(3) 0.040(16) 0.07(3) -0.001(15) -0.04(2) 0.001(15)
C1 0.028(4) 0.036(4) 0.024(3) -0.001(3) -0.003(3) -0.001(3)
C2 0.033(4) 0.039(4) 0.024(4) 0.004(3) -0.007(3) -0.001(3)
C3 0.024(3) 0.041(4) 0.019(3) 0.004(3) 0.001(3) 0.001(3)
C4 0.026(3) 0.037(4) 0.020(3) 0.000(3) 0.000(3) 0.002(3)
C5 0.055(5) 0.040(4) 0.039(4) -0.004(4) 0.006(4) -0.005(4)
C6 0.033(4) 0.035(4) 0.026(3) 0.002(3) 0.002(3) 0.002(3)
C7 0.035(4) 0.038(4) 0.021(3) 0.005(3) 0.002(3) 0.000(3)
C8 0.025(3) 0.038(4) 0.024(3) 0.003(3) 0.000(3) 0.004(3)
C9 0.032(4) 0.043(4) 0.025(4) -0.002(3) -0.003(3) 0.004(3)
C10 0.027(4) 0.037(4) 0.022(3) -0.004(3) -0.001(3) 0.000(3)
C11 0.040(6) 0.031(5) 0.026(5) 0.000 0.006(4) 0.000
C12 0.037(4) 0.028(4) 0.021(3) 0.000(3) -0.005(3) 0.001(3)
C13 0.030(4) 0.036(4) 0.026(4) -0.002(3) -0.004(3) -0.011(3)
C14 0.046(6) 0.032(5) 0.034(5) 0.000 -0.002(5) 0.000
C15 0.044(7) 0.046(7) 0.065(8) 0.000 0.017(6) 0.000

loop_
_atom_type_symbol
_atom_type_description
_atom_type_scat_dispersion_real
_atom_type_scat_dispersion_imag
_atom_type_scat_source
C C 0.0033 0.0016 'International Tables Vol C Tables 4.2.6.8 and 6.1.1.4'
H H 0.0000 0.0000 'International Tables Vol C Tables 4.2.6.8 and 6.1.1.4'
O O 0.0106 0.0060 'International Tables Vol C Tables 4.2.6.8 and 6.1.1.4'
Zn Zn 0.2839 1.4301 'International Tables Vol C Tables 4.2.6.8 and 6.1.1.4'
Na Na 0.0362 0.0249 'International Tables Vol C Tables 4.2.6.8 and 6.1.1.4'

loop_
_geom_angle_atom_site_label_1
_geom_angle_atom_site_label_2
_geom_angle_atom_site_label_3
_geom_angle
_geom_angle_site_symmetry_1
_geom_angle_site_symmetry_3
O6 Zn1 O2 118.3(2) . 2_565
O6 Zn1 O4 96.7(2) . .
O2 Zn1 O4 125.7(2) 2_565 .
O6 Zn1 O5 111.6(2) . .
O2 Zn1 O5 104.2(2) 2_565 .
O4 Zn1 O5 98.7(2) . .
O6 Zn1 Na1 98.53(14) . .
O2 Zn1 Na1 47.70(13) 2_565 .
O4 Zn1 Na1 89.75(15) . .
O5 Zn1 Na1 147.33(15) . .
O3 Na1 O3 180.000(1) . 5_667
O3 Na1 O2 81.10(16) . 2_565
O3 Na1 O2 98.90(16) 5_667 2_565
O3 Na1 O2 98.90(16) . 6_657
O3 Na1 O2 81.10(16) 5_667 6_657
O2 Na1 O2 180.000(1) 2_565 6_657
O3 Na1 O7 91.21(17) . .
O3 Na1 O7 88.79(17) 5_667 .
O2 Na1 O7 84.56(16) 2_565 .
O2 Na1 O7 95.44(16) 6_657 .
O3 Na1 O7 88.79(17) . 5_667
O3 Na1 O7 91.21(17) 5_667 5_667
O2 Na1 O7 95.44(16) 2_565 5_667
O2 Na1 O7 84.56(16) 6_657 5_667
O7 Na1 O7 180.000(2) . 5_667
O3 Na1 Zn1 59.67(12) . .
O3 Na1 Zn1 120.33(12) 5_667 .
O2 Na1 Zn1 37.40(10) 2_565 .
O2 Na1 Zn1 142.60(10) 6_657 .
O7 Na1 Zn1 58.18(12) . .
O7 Na1 Zn1 121.82(12) 5_667 .
O3 Na1 Zn1 120.33(12) . 5_667
O3 Na1 Zn1 59.67(12) 5_667 5_667
O2 Na1 Zn1 142.60(10) 2_565 5_667
O2 Na1 Zn1 37.40(10) 6_657 5_667
O7 Na1 Zn1 121.82(12) . 5_667
O7 Na1 Zn1 58.18(12) 5_667 5_667
Zn1 Na1 Zn1 180.00(2) . 5_667
O10' Na2 Na2 171.6(14) . 7_575
O10' Na2 O10 37.3(12) . .
Na2 Na2 O10 150.4(9) 7_575 .
O10' Na2 O9 86.7(9) . .
Na2 Na2 O9 91.3(5) 7_575 .
O10 Na2 O9 82.8(7) . .
O10' Na2 O8 125.3(16) . .
Na2 Na2 O8 62.0(4) 7_575 .
O10 Na2 O8 88.4(10) . .
O9 Na2 O8 77.8(9) . .
O10' Na2 O9 91.7(9) . 6_657
Na2 Na2 O9 91.2(4) 7_575 6_657
O10 Na2 O9 92.1(6) . 6_657
O9 Na2 O9 173.4(7) . 6_657
O8 Na2 O9 98.0(8) . 6_657
O10' Na2 O8 108.2(15) . 6_657
Na2 Na2 O8 65.6(3) 7_575 6_657
O10 Na2 O8 142.0(9) . 6_657
O9 Na2 O8 117.6(8) . 6_657
O8 Na2 O8 125.6(5) . 6_657
O9 Na2 O8 68.9(8) 6_657 6_657
O10' Na2 Na2 93.7(13) . 6_557
Na2 Na2 Na2 90.000(6) 7_575 6_557
O10 Na2 Na2 67.0(7) . 6_557
O9 Na2 Na2 40.1(5) . 6_557
O8 Na2 Na2 44.0(7) . 6_557
O9 Na2 Na2 133.8(5) 6_657 6_557
O8 Na2 Na2 148.8(5) 6_657 6_557
O10' Na2 Na2 87.6(12) . 6_657
Na2 Na2 Na2 90.000(7) 7_575 6_657
O10 Na2 Na2 109.6(7) . 6_657
O9 Na2 Na2 149.7(6) . 6_657
O8 Na2 Na2 128.5(7) . 6_657
O9 Na2 Na2 36.4(4) 6_657 6_657
O8 Na2 Na2 37.7(6) 6_657 6_657
Na2 Na2 Na2 170.3(4) 6_557 6_657
O10' Na2 Na2 117.4(12) . 4_566
Na2 Na2 Na2 59.89(14) 7_575 4_566
O10 Na2 Na2 136.6(6) . 4_566
O9 Na2 Na2 139.3(6) . 4_566
O8 Na2 Na2 107.7(6) . 4_566
O9 Na2 Na2 46.7(4) 6_657 4_566
O8 Na2 Na2 26.9(6) 6_657 4_566
Na2 Na2 Na2 148.50(16) 6_557 4_566
Na2 Na2 Na2 30.11(14) 6_657 4_566
O10' Na2 Na2 123.5(12) . 4_466
Na2 Na2 Na2 59.89(13) 7_575 4_466
O10 Na2 Na2 95.6(8) . 4_466
O9 Na2 Na2 49.4(5) . 4_466
O8 Na2 Na2 30.9(7) . 4_466
O9 Na2 Na2 127.6(5) 6_657 4_466
O8 Na2 Na2 122.2(4) 6_657 4_466
Na2 Na2 Na2 30.11(14) 6_557 4_466
Na2 Na2 Na2 148.50(16) 6_657 4_466
Na2 Na2 Na2 119.1(3) 4_566 4_466
C2 O2 Zn1 108.5(4) . 2_564
C2 O2 Na1 130.3(4) . 2_564
Zn1 O2 Na1 94.90(17) 2_564 2_564
C9 O3 Na1 133.3(4) . .
C9 O4 Zn1 114.6(4) . .
C10 O6 Zn1 112.6(4) . .
C10 O7 Na1 144.9(4) . .
Na2 O8 Na2 55.9(8) . 7_575
Na2 O8 Na2 98.3(7) . 6_557
Na2 O8 Na2 122.1(11) 7_575 6_557
Na2 O8 Na2 122.1(11) . 4_466
Na2 O8 Na2 98.3(7) 7_575 4_466
Na2 O8 Na2 48.8(6) 6_557 4_466
Na2 O9 Na2 103.5(7) . 6_557
C8 C1 C3 119.9(6) . .
O1 C2 O2 121.4(6) . .
O1 C2 C3 120.8(6) . .
O2 C2 C3 117.8(6) . .
C4 C3 C1 119.0(6) . .
C4 C3 C2 122.3(6) . .
C1 C3 C2 118.6(6) . .
C6 C4 C3 121.5(6) . .
C4 C6 C7 118.3(6) . .
C4 C6 C5 121.2(6) . .
C7 C6 C5 120.4(6) . .
C8 C7 C6 121.2(6) . .
C1 C8 C7 119.9(6) . .
C1 C8 C9 119.8(6) . .
C7 C8 C9 120.3(6) . .
O3 C9 O4 124.0(6) . .
O3 C9 C8 119.2(6) . .
O4 C9 C8 116.8(6) . .
O7 C10 O6 123.9(6) . .
O7 C10 C12 119.9(6) . .
O6 C10 C12 116.1(6) . .
C12 C11 C12 121.0(9) . 7_565
C11 C12 C13 118.4(6) . .
C11 C12 C10 119.8(6) . .
C13 C12 C10 121.7(6) . .
C14 C13 C12 121.6(7) . .
C13 C14 C13 119.0(10) 7_565 .
C13 C14 C15 120.5(5) 7_565 .
C13 C14 C15 120.5(5) . .

loop_
_geom_bond_atom_site_label_1
_geom_bond_atom_site_label_2
_geom_bond_distance
_geom_bond_site_symmetry_2
Zn1 O6 1.973(5) .
Zn1 O2 1.980(4) 2_565
Zn1 O4 1.984(5) .
Zn1 O5 2.017(5) .
Zn1 Na1 3.2474(9) .
Na1 O3 2.353(5) .
Na1 O3 2.353(5) 5_667
Na1 O2 2.411(5) 2_565
Na1 O2 2.411(5) 6_657
Na1 O7 2.517(5) .
Na1 O7 2.517(5) 5_667
Na1 Zn1 3.2474(9) 5_667
Na2 O10' 1.93(3) .
Na2 Na2 2.076(11) 7_575
Na2 O10 2.08(2) .
Na2 O9 2.186(19) .
Na2 O8 2.21(3) .
Na2 O9 2.37(2) 6_657
Na2 O8 2.51(3) 6_657
Na2 Na2 3.5788(12) 6_557
Na2 Na2 3.5788(12) 6_657
Na2 Na2 4.137(6) 4_566
Na2 Na2 4.137(6) 4_466
O1 C2 1.241(8) .
O2 C2 1.283(8) .
O2 Zn1 1.980(4) 2_564
O2 Na1 2.411(4) 2_564
O3 C9 1.249(8) .
O4 C9 1.264(8) .
O6 C10 1.293(8) .
O7 C10 1.244(8) .
O8 Na2 2.21(3) 7_575
O8 Na2 2.51(3) 6_557
O8 Na2 2.51(3) 4_466
O9 Na2 2.37(2) 6_557
C1 C8 1.379(9) .
C1 C3 1.403(9) .
C2 C3 1.506(9) .
C3 C4 1.391(9) .
C4 C6 1.376(9) .
C5 C6 1.517(10) .
C6 C7 1.398(9) .
C7 C8 1.380(9) .
C8 C9 1.520(9) .
C10 C12 1.504(9) .
C11 C12 1.394(8) .
C11 C12 1.394(8) 7_565
C12 C13 1.401(10) .
C13 C14 1.377(9) .
C14 C13 1.377(9) 7_565
C14 C15 1.517(15) .
